data_4002559
loop_
_publ_author_name
'Sanchez-Benitez, JJ.'
'Alonso, J.A.'
'Fernandez-Diaz, M.T.'
'Casais, M.T.'
'Martinez, J.L.'
'Martinez-Lope, M.J.'
'de Andres, A.'

_publ_section_title
;
 Preparation, crystal and magnetic structure and magnetotransport
 properties of the double perovskite Ca Cu2.5 Mn4.5 O12
;
_journal_name_full 'Chemistry of Materials (1,1989-)'
_journal_page_first 2193
_journal_page_last 2200
_journal_volume 15
_journal_year 2003
_chemical_formula_sum 'Ca Cu2.42 Mn4.58 O12'
_chemical_name_systematic 'Ca (Cu2.42 Mn0.58) Mn4 O12'
_space_group_IT_number 204
_symmetry_space_group_name_Hall '-I 2 2 3'
_symmetry_space_group_name_H-M 'I m -3'
_cell_angle_alpha 90
_cell_angle_beta 90
_cell_angle_gamma 90
_cell_formula_units_Z 2
_cell_length_a 7.21901
_cell_length_b 7.21901
_cell_length_c 7.21901
_cell_volume 376.212
_citation_journal_id_ASTM CMATEX
_cod_data_source_file Sanchez-Benitez_CMATEX_2003_697.cif
_cod_data_source_block Ca1Cu2.42Mn4.58O12
_cod_original_cell_volume 376.2122
_cod_original_formula_sum 'Ca1 Cu2.42 Mn4.58 O12'
_cod_database_code 4002559

loop_
_symmetry_equiv_pos_as_xyz
x,y,z
-x,-y,z
x,-y,-z
-x,y,-z
z,x,y
-z,-x,y
z,-x,-y
-z,x,-y
y,z,x
y,-z,-x
-y,z,-x
-y,-z,x
-x,-y,-z
x,y,-z
-x,y,z
x,-y,z
-z,-x,-y
z,x,-y
-z,x,y
z,-x,y
-y,-z,-x
-y,z,x
y,-z,x
y,z,-x
x+1/2,y+1/2,z+1/2
-x+1/2,-y+1/2,z+1/2
x+1/2,-y+1/2,-z+1/2
-x+1/2,y+1/2,-z+1/2
z+1/2,x+1/2,y+1/2
-z+1/2,-x+1/2,y+1/2
z+1/2,-x+1/2,-y+1/2
-z+1/2,x+1/2,-y+1/2
y+1/2,z+1/2,x+1/2
y+1/2,-z+1/2,-x+1/2
-y+1/2,z+1/2,-x+1/2
-y+1/2,-z+1/2,x+1/2
-x+1/2,-y+1/2,-z+1/2
x+1/2,y+1/2,-z+1/2
-x+1/2,y+1/2,z+1/2
x+1/2,-y+1/2,z+1/2
-z+1/2,-x+1/2,-y+1/2
z+1/2,x+1/2,-y+1/2
-z+1/2,x+1/2,y+1/2
z+1/2,-x+1/2,y+1/2
-y+1/2,-z+1/2,-x+1/2
-y+1/2,z+1/2,x+1/2
y+1/2,-z+1/2,x+1/2
y+1/2,z+1/2,-x+1/2

loop_
_atom_site_label
_atom_site_type_symbol
_atom_site_fract_x
_atom_site_fract_y
_atom_site_fract_z
_atom_site_occupancy
_atom_site_U_iso_or_equiv
Mn2 Mn+3 0.25 0.25 0.25 1 0.0
O1 O-2 0 0.3031 0.182 1 0.0
Mn1 Mn+3 0 0.5 0.5 0.192 0.0
Ca1 Ca+2 0 0 0 1 0.0
Cu1 Cu+2 0 0.5 0.5 0.808 0.0
